data_7712903
loop_
_publ_author_name
'Zhang, Hong-Ying'
'Qiu, Shu-Juan'
'Yang, Huan-Huan'
'Wang, Meng-Ting'
'Yang, Jie'
'Wang, Han-Bin'
'Liu, Nai-Hao'
'Chen, Xu-Dong'

_publ_section_title
;
 Cubane-type Tungsten-Iron-Sulfur Clusters with Nitrogen Atom in the Core:
 Terminal Ligand Substitutions and Redox Behaviors
;
_journal_name_full 'Dalton Transactions'
_journal_paper_doi 10.1039/D3DT00865G
_journal_year 2023
_chemical_formula_moiety 'C18 H31 B Cl3 Fe3 N7 S3 Si W, 2(C8 H20 N), C2 H3 N'
_chemical_formula_sum 'C36 H74 B Cl3 Fe3 N10 S3 Si W'
_chemical_formula_weight 1239.88
_space_group_crystal_system orthorhombic
_space_group_IT_number 61
_space_group_name_Hall '-P 2ac 2ab'
_space_group_name_H-M_alt 'P b c a'
_atom_sites_solution_hydrogens mixed
_atom_sites_solution_primary iterative
_audit_creation_date 2022-07-26
_audit_creation_method
;
Olex2 1.5-alpha
(compiled 2022.06.10 svn.r3fa896fb for OlexSys, GUI svn.r6535)
;
_audit_update_record
;
2023-02-01 deposited with the CCDC.	2023-04-24 downloaded from the CCDC.
;
_cell_angle_alpha 90
_cell_angle_beta 90
_cell_angle_gamma 90
_cell_formula_units_Z 8
_cell_length_a 19.825(15)
_cell_length_b 19.385(14)
_cell_length_c 28.47(2)
_cell_measurement_reflns_used 9884
_cell_measurement_temperature 296.15
_cell_measurement_theta_max 24.357
_cell_measurement_theta_min 2.220
_cell_volume 10941(14)
_computing_cell_refinement 'SAINT V8.40B (?, 2016)'
_computing_data_reduction 'SAINT V8.40B (?, 2016)'
_computing_molecular_graphics 'Olex2 1.5-alpha (Dolomanov et al., 2009)'
_computing_publication_material 'Olex2 1.5-alpha (Dolomanov et al., 2009)'
_computing_structure_refinement 'SHELXL 2018/3 (Sheldrick, 2015)'
_computing_structure_solution 'olex2.solve 1.5-alpha (Bourhis et al., 2015)'
_diffrn_ambient_temperature 296.15
_diffrn_measured_fraction_theta_full 0.996
_diffrn_measured_fraction_theta_max 0.993
_diffrn_measurement_device_type 'Bruker APEX-II CCD'
_diffrn_measurement_method '\f and \w scans'
_diffrn_radiation_type MoK\a
_diffrn_radiation_wavelength 0.71073
_diffrn_reflns_av_R_equivalents 0.0551
_diffrn_reflns_av_unetI/netI 0.0388
_diffrn_reflns_Laue_measured_fraction_full 0.996
_diffrn_reflns_Laue_measured_fraction_max 0.993
_diffrn_reflns_limit_h_max 23
_diffrn_reflns_limit_h_min -21
_diffrn_reflns_limit_k_max 23
_diffrn_reflns_limit_k_min -23
_diffrn_reflns_limit_l_max 34
_diffrn_reflns_limit_l_min -34
_diffrn_reflns_number 54342
_diffrn_reflns_point_group_measured_fraction_full 0.996
_diffrn_reflns_point_group_measured_fraction_max 0.993
_diffrn_reflns_theta_full 25.242
_diffrn_reflns_theta_max 25.397
_diffrn_reflns_theta_min 1.634
_diffrn_source_current 30.0
_diffrn_source_power 1.5
_diffrn_source_voltage 50.0
_diffrn_standards_number 0
_exptl_absorpt_coefficient_mu 3.193
_exptl_absorpt_correction_T_max 0.7452
_exptl_absorpt_correction_T_min 0.4798
_exptl_absorpt_correction_type multi-scan
_exptl_absorpt_process_details
;
SADABS-2016/2 (Bruker,2016/2) was used for absorption correction.
wR2(int) was 0.1232 before and 0.0608 after correction.
The Ratio of minimum to maximum transmission is 0.6439.
The \l/2 correction factor is Not present.
;
_exptl_crystal_colour 'brownish red'
_exptl_crystal_colour_modifier brownish
_exptl_crystal_colour_primary red
_exptl_crystal_density_diffrn 1.505
_exptl_crystal_description block
_exptl_crystal_F_000 5040
_refine_diff_density_max 1.704
_refine_diff_density_min -1.468
_refine_diff_density_rms 0.219
_refine_ls_extinction_method none
_refine_ls_goodness_of_fit_ref 1.224
_refine_ls_hydrogen_treatment constr
_refine_ls_matrix_type full
_refine_ls_number_parameters 572
_refine_ls_number_reflns 9993
_refine_ls_number_restraints 737
_refine_ls_restrained_S_all 1.189
_refine_ls_R_factor_all 0.1418
_refine_ls_R_factor_gt 0.0960
_refine_ls_shift/su_max 0.002
_refine_ls_shift/su_mean 0.000
_refine_ls_structure_factor_coef Fsqd
_refine_ls_weighting_details 'w=1/[\s^2^(Fo^2^)+398.8586P] where P=(Fo^2^+2Fc^2^)/3'
_refine_ls_weighting_scheme calc
_refine_ls_wR_factor_gt 0.1786
_refine_ls_wR_factor_ref 0.2041
_reflns_Friedel_coverage 0.000
_reflns_number_gt 7218
_reflns_number_total 9993
_reflns_threshold_expression 'I > 2\s(I)'
_cod_data_source_file d3dt00865g2.cif
_cod_data_source_block mo_zhy84d_0ma_a
_cod_database_code 7712903
_shelx_shelxl_version_number 2018/3
_shelx_space_group_comment
;
The symmetry employed for this shelxl refinement is uniquely defined
by the following loop, which should always be used as a source of
symmetry information in preference to the above space-group names.
They are only intended as comments.
;
_olex2_refinement_description
;
1. Fixed Uiso
 At 1.2 times of:
  All B(H) groups, All C(H) groups, All C(H,H) groups
 At 1.5 times of:
  All C(H,H,H) groups, All C(H,H,H,H,H,H) groups
2. Restrained distances
 C41-C42
 1.54 with sigma of 0.001
 C37-C39
 1.54 with sigma of 0.001
 C40-C42
 1.54 with sigma of 0.001
 C39-C38
 1.54 with sigma of 0.001
 C32-C31
 1.54 with sigma of 0.001
 N9-C41
 1.54 with sigma of 0.001
 C30-C31
 1.54 with sigma of 0.001
 C34-C35
 1.54 with sigma of 0.001
 N9-C40
 1.54 with sigma of 0.001
 C35-C33
 1.54 with sigma of 0.001
 C27-C24
 1.54 with sigma of 0.02
 C25-C26
 1.54 with sigma of 0.02
 C21-C20
 1.54 with sigma of 0.02
 C29-C28
 1.54 with sigma of 0.02
 C43-C44
 1.46 with sigma of 0.02
 C10-C9
 1.51 with sigma of 0.0001
 C12-C11
 1.51 with sigma of 0.0001
 C3-C4
 1.47 with sigma of 0.0001
 C7-C6
 1.51 with sigma of 0.0001
 C2-C1
 1.51 with sigma of 0.0001
 C12-C13
 1.47 with sigma of 0.0001
 C3-C2
 1.47 with sigma of 0.0001
 C14-C13
 1.47 with sigma of 0.0001
 C4-C5
 1.51 with sigma of 0.0001
 C9-C8
 1.47 with sigma of 0.0001
 C8-C7
 1.47 with sigma of 0.0001
 C15-C14
 1.51 with sigma of 0.0001
3. Rigid bond restraints
 N8, C21
 with sigma for 1-2 distances of 0.02 and sigma for 1-3 distances of 0.02
 N8, C25
 with sigma for 1-2 distances of 0.02 and sigma for 1-3 distances of 0.02
4. Uiso/Uaniso restraints and constraints
C37 \\sim C1: within 1.7A with sigma of 0.01 and sigma for terminal atoms of
0.02 within 1.7A
C14 \\sim C15 \\sim C13 \\sim C3 \\sim C2 \\sim C12 \\sim C6 \\sim C4 \\sim C7
\\sim C1 \\sim C19 \\sim C16 \\sim C11 \\sim C8 \\sim C9 \\sim C5 \\sim C17
\\sim C29 \\sim C10 \\sim C27 \\sim C28 \\sim C39 \\sim C44 \\sim C20 \\sim C24
\\sim C43 \\sim C21 \\sim C25 \\sim C35 \\sim C26 \\sim C42 \\sim C38 \\sim C41
\\sim C34 \\sim C33 \\sim C37 \\sim C31 \\sim C30 \\sim C40 \\sim C32: within
3.8A with sigma of 0.01 and sigma for terminal atoms of 0.02 within 3.8A
5. Others
 Sof(H39D)=Sof(H39E)=Sof(H39F)=Sof(H35D)=Sof(H35E)=Sof(H35F)=Sof(H42D)=
 Sof(H42E)=Sof(H42F)=Sof(C38)=Sof(H38A)=Sof(H38B)=Sof(C41)=Sof(H41A)=Sof(H41B)=
 Sof(C33)=Sof(H33A)=Sof(H33B)=Sof(H31D)=Sof(H31E)=Sof(H31F)=Sof(C30)=Sof(H30A)=
 Sof(H30B)=1-FVAR(1)
 Sof(H39A)=Sof(H39B)=Sof(H39C)=Sof(H35A)=Sof(H35B)=Sof(H35C)=Sof(H42A)=
 Sof(H42B)=Sof(H42C)=Sof(C34)=Sof(H34A)=Sof(H34B)=Sof(C37)=Sof(H37A)=Sof(H37B)=
 Sof(H31A)=Sof(H31B)=Sof(H31C)=Sof(C40)=Sof(H40A)=Sof(H40B)=Sof(C32)=Sof(H32A)=
 Sof(H32B)=FVAR(1)
6.a Riding coordinates:
 C6(H6A,H6B,H6C), C29(H29A,H29B,H29C), C39(H39D,H39E,H39F), C39(H39A,H39B,
 H39C), C35(H35A,H35B,H35C), C35(H35D,H35E,H35F), C42(H42D,H42E,H42F), C42(H42A,
 H42B,H42C), C31(H31D,H31E,H31F), C31(H31A,H31B,H31C)
6.b Ternary CH refined with riding coordinates:
 B1(H1)
6.c Secondary CH2 refined with riding coordinates:
 C27(H27A,H27B), C28(H28A,H28B), C21(H21A,H21B), C25(H25A,H25B), C38(H38A,
 H38B), C41(H41A,H41B), C34(H34A,H34B), C33(H33A,H33B), C37(H37A,H37B),
 C30(H30A,H30B), C40(H40A,H40B), C32(H32A,H32B)
6.d Aromatic/amide H refined with riding coordinates:
 C13(H13), C3(H3), C8(H8)
6.e Idealised Me refined as rotating group:
 C15(H15A,H15B,H15C), C1(H1A,H1B,H1C), C19(H19A,H19B,H19C), C16(H16A,H16B,
 H16C), C11(H11A,H11B,H11C), C5(H5A,H5B,H5C), C17(H17A,H17B,H17C), C10(H10A,
 H10B,H10C), C44(H44A,H44B,H44C), C20(H20A,H20B,H20C), C24(H24A,H24B,H24C),
 C26(H26A,H26B,H26C)
;
_smtbx_masks_void_probe_radius 1.2
_smtbx_masks_void_truncation_radius 1.2
_olex2_submission_special_instructions 'No special instructions were received'

loop_
_space_group_symop_operation_xyz
'x, y, z'
'-x+1/2, -y, z+1/2'
'-x, y+1/2, -z+1/2'
'x+1/2, -y+1/2, -z'
'-x, -y, -z'
'x-1/2, y, -z-1/2'
'x, -y-1/2, z-1/2'
'-x-1/2, y-1/2, z'

loop_
_atom_site_label
_atom_site_type_symbol
_atom_site_fract_x
_atom_site_fract_y
_atom_site_fract_z
_atom_site_U_iso_or_equiv
_atom_site_adp_type
_atom_site_occupancy
_atom_site_site_symmetry_order
_atom_site_calc_flag
_atom_site_refinement_flags_posn
_atom_site_refinement_flags_adp
_atom_site_refinement_flags_occupancy
_atom_site_disorder_assembly
_atom_site_disorder_group
W1 W 0.61294(3) 0.41332(3) 0.26263(2) 0.02814(16) Uani 1 1 d . . . . .
Fe2 Fe 0.55381(11) 0.34682(10) 0.18661(8) 0.0351(5) Uani 1 1 d . . . . .
Fe3 Fe 0.66854(10) 0.40836(11) 0.17350(7) 0.0348(5) Uani 1 1 d . . . . .
Fe1 Fe 0.56079(11) 0.48179(10) 0.18484(8) 0.0345(5) Uani 1 1 d . . . . .
S2 S 0.6540(2) 0.31428(19) 0.22229(14) 0.0390(9) Uani 1 1 d . . . . .
S1 S 0.49865(17) 0.4189(2) 0.23748(14) 0.0366(8) Uani 1 1 d . . . . .
S3 S 0.6633(2) 0.50558(19) 0.22064(14) 0.0393(9) Uani 1 1 d . . . . .
Cl3 Cl 0.7562(2) 0.4024(3) 0.12127(16) 0.0690(14) Uani 1 1 d . . . . .
Cl1 Cl 0.5147(3) 0.5760(2) 0.14938(18) 0.0693(14) Uani 1 1 d . . . . .
Si1 Si 0.5639(2) 0.4087(2) 0.07898(15) 0.0413(10) Uani 1 1 d . . . . .
Cl2 Cl 0.4924(3) 0.2592(3) 0.15483(19) 0.088(2) Uani 1 1 d . . . . .
N1 N 0.5838(6) 0.4115(6) 0.1383(4) 0.031(3) Uani 1 1 d . . . . .
N3 N 0.5779(6) 0.3397(6) 0.3215(5) 0.041(3) Uani 1 1 d . . . . .
N2 N 0.5830(6) 0.4932(6) 0.3192(5) 0.038(3) Uani 1 1 d . . . . .
N5 N 0.7093(5) 0.4090(7) 0.3075(4) 0.036(3) Uani 1 1 d . . . . .
N4 N 0.5952(6) 0.3513(6) 0.3668(4) 0.032(3) Uani 1 1 d . . . . .
N7 N 0.5995(6) 0.4809(6) 0.3671(4) 0.037(3) Uani 1 1 d . . . . .
N6 N 0.7050(6) 0.4116(7) 0.3550(4) 0.039(3) Uani 1 1 d . . . . .
C14 C 0.5675(3) 0.3048(3) 0.39649(9) 0.047(3) Uani 1 1 d D U . . .
C15 C 0.5748(9) 0.3029(9) 0.44926(9) 0.059(4) Uani 1 1 d D U . . .
H15A H 0.621807 0.301035 0.457346 0.088 Uiso 1 1 calc R U . . .
H15B H 0.552397 0.262748 0.461383 0.088 Uiso 1 1 calc R U . . .
H15C H 0.554970 0.343556 0.462613 0.088 Uiso 1 1 calc R U . . .
C13 C 0.5274(3) 0.2566(2) 0.36803(9) 0.044(3) Uani 1 1 d D U . . .
H13 H 0.501601 0.219166 0.377724 0.053 Uiso 1 1 calc R U . . .
N9 N 0.7638(8) 0.6528(8) 0.3509(6) 0.076(5) Uani 1 1 d D . . . .
N8 N 0.2528(10) 0.1591(8) 0.3976(6) 0.066(4) Uani 1 1 d . U . . .
C3 C 0.5374(3) 0.5795(2) 0.36568(9) 0.067(3) Uani 1 1 d D U . . .
H3 H 0.514387 0.618998 0.375018 0.080 Uiso 1 1 calc R U . . .
C2 C 0.5484(4) 0.5512(3) 0.31842(8) 0.061(3) Uani 1 1 d D U . . .
C12 C 0.5387(4) 0.2830(3) 0.32027(8) 0.042(3) Uani 1 1 d D U . . .
C6 C 0.8053(4) 0.4010(10) 0.24744(12) 0.065(4) Uani 1 1 d D U . . .
H6A H 0.794498 0.442770 0.230993 0.097 Uiso 1 1 d R U . . .
H6B H 0.786318 0.362320 0.231023 0.097 Uiso 1 1 d R U . . .
H6C H 0.853438 0.395830 0.249083 0.097 Uiso 1 1 d R U . . .
B1 B 0.6371(8) 0.4139(9) 0.3808(7) 0.038(4) Uani 1 1 d . . . . .
H1 H 0.644855 0.413276 0.414813 0.045 Uiso 1 1 calc R U . . .
C4 C 0.5732(3) 0.5277(2) 0.39400(9) 0.062(3) Uani 1 1 d D U . . .
C7 C 0.7741(2) 0.4045(11) 0.29577(8) 0.070(3) Uani 1 1 d D U . . .
C1 C 0.5214(4) 0.5873(4) 0.27536(14) 0.057(4) Uani 1 1 d D U . . .
H1A H 0.553195 0.582824 0.250104 0.086 Uiso 1 1 calc R U . . .
H1B H 0.514530 0.635233 0.282256 0.086 Uiso 1 1 calc R U . . .
H1C H 0.479292 0.566716 0.266335 0.086 Uiso 1 1 calc R U . . .
C19 C 0.4704(10) 0.4116(11) 0.0693(7) 0.069(5) Uani 1 1 d . U . . .
H19A H 0.449316 0.375161 0.086813 0.104 Uiso 1 1 calc R U . . .
H19B H 0.460926 0.405839 0.036508 0.104 Uiso 1 1 calc R U . . .
H19C H 0.453208 0.455267 0.079759 0.104 Uiso 1 1 calc R U . . .
C16 C 0.6034(11) 0.4820(10) 0.0467(6) 0.064(5) Uani 1 1 d . U . . .
H16A H 0.579981 0.523958 0.054094 0.095 Uiso 1 1 calc R U . . .
H16B H 0.600819 0.473658 0.013490 0.095 Uiso 1 1 calc R U . . .
H16C H 0.649875 0.486220 0.055824 0.095 Uiso 1 1 calc R U . . .
C11 C 0.5086(4) 0.2478(4) 0.27787(15) 0.056(4) Uani 1 1 d D U . . .
H11A H 0.477022 0.278236 0.262931 0.083 Uiso 1 1 calc R U . . .
H11B H 0.485799 0.206473 0.287572 0.083 Uiso 1 1 calc R U . . .
H11C H 0.543862 0.236189 0.256140 0.083 Uiso 1 1 calc R U . . .
C8 C 0.81715(16) 0.4039(10) 0.33782(9) 0.072(3) Uani 1 1 d D U . . .
H8 H 0.863817 0.400787 0.340395 0.087 Uiso 1 1 calc R U . . .
C9 C 0.7655(2) 0.4094(11) 0.37465(9) 0.076(3) Uani 1 1 d D U . . .
C5 C 0.5788(10) 0.5299(11) 0.44688(9) 0.069(4) Uani 1 1 d D U . . .
H5A H 0.544473 0.501201 0.460449 0.104 Uiso 1 1 calc R U . . .
H5B H 0.572954 0.576525 0.457555 0.104 Uiso 1 1 calc R U . . .
H5C H 0.622404 0.513447 0.456249 0.104 Uiso 1 1 calc R U . . .
C17 C 0.5969(11) 0.3278(10) 0.0509(6) 0.068(5) Uani 1 1 d . U . . .
H17A H 0.643298 0.321362 0.059526 0.102 Uiso 1 1 calc R U . . .
H17B H 0.593389 0.331608 0.017387 0.102 Uiso 1 1 calc R U . . .
H17C H 0.570880 0.289013 0.061493 0.102 Uiso 1 1 calc R U . . .
C29 C 0.3404(14) 0.1956(15) 0.4602(10) 0.120(6) Uani 1 1 d D U . . .
H29A H 0.361841 0.157600 0.444528 0.179 Uiso 1 1 d R U . . .
H29B H 0.331591 0.183300 0.492298 0.179 Uiso 1 1 d R U . . .
H29C H 0.369451 0.235140 0.459268 0.179 Uiso 1 1 d R U . . .
C10 C 0.7803(6) 0.4127(12) 0.42662(10) 0.079(4) Uani 1 1 d D U . . .
H10A H 0.827899 0.418667 0.431327 0.118 Uiso 1 1 calc R U . . .
H10B H 0.765888 0.370690 0.441340 0.118 Uiso 1 1 calc R U . . .
H10C H 0.756550 0.450979 0.440244 0.118 Uiso 1 1 calc R U . . .
C27 C 0.1918(15) 0.1895(14) 0.3753(10) 0.114(4) Uani 1 1 d D U . . .
H27A H 0.203603 0.233348 0.361049 0.137 Uiso 1 1 calc R U . . .
H27B H 0.158073 0.198241 0.399280 0.137 Uiso 1 1 calc R U . . .
C28 C 0.2731(14) 0.2125(15) 0.4353(10) 0.115(4) Uani 1 1 d D U . . .
H28A H 0.237613 0.215123 0.458669 0.138 Uiso 1 1 calc R U . . .
H28B H 0.276870 0.257474 0.420610 0.138 Uiso 1 1 calc R U . . .
C39 C 0.8427(10) 0.6070(11) 0.4155(7) 0.088(3) Uani 1 1 d D U . . .
H39D H 0.835304 0.642217 0.438676 0.133 Uiso 0.545(14) 1 d R U P A 2
H39E H 0.878744 0.620787 0.395046 0.133 Uiso 0.545(14) 1 d R U P A 2
H39F H 0.854544 0.564617 0.430906 0.133 Uiso 0.545(14) 1 d R U P A 2
H39A H 0.862934 0.570757 0.397376 0.133 Uiso 0.455(14) 1 d R U P A 1
H39B H 0.801904 0.590447 0.429736 0.133 Uiso 0.455(14) 1 d R U P A 1
H39C H 0.873524 0.621497 0.439616 0.133 Uiso 0.455(14) 1 d R U P A 1
C44 C 0.5726(11) 0.5792(14) 0.6426(8) 0.093(7) Uani 1 1 d D U . . .
H44A H 0.579813 0.530768 0.647547 0.140 Uiso 1 1 calc R U . . .
H44B H 0.528815 0.591827 0.654062 0.140 Uiso 1 1 calc R U . . .
H44C H 0.606498 0.604967 0.659137 0.140 Uiso 1 1 calc R U . . .
C20 C 0.3324(15) 0.2214(13) 0.3406(10) 0.120(5) Uani 1 1 d D U . . .
H20A H 0.368122 0.213569 0.318436 0.179 Uiso 1 1 calc R U . . .
H20B H 0.348030 0.251691 0.364940 0.179 Uiso 1 1 calc R U . . .
H20C H 0.294725 0.242179 0.324786 0.179 Uiso 1 1 calc R U . . .
C24 C 0.1621(15) 0.1411(14) 0.3376(9) 0.119(5) Uani 1 1 d D U . . .
H24A H 0.195151 0.133174 0.313524 0.179 Uiso 1 1 calc R U . . .
H24B H 0.122855 0.162164 0.323918 0.179 Uiso 1 1 calc R U . . .
H24C H 0.149755 0.098019 0.351733 0.179 Uiso 1 1 calc R U . . .
C43 C 0.5769(11) 0.5945(14) 0.5924(8) 0.096(7) Uani 1 1 d D U . . .
C21 C 0.3103(15) 0.1518(13) 0.3624(10) 0.115(4) Uani 1 1 d D U . . .
H21A H 0.296331 0.120876 0.337454 0.138 Uiso 1 1 calc R U . . .
H21B H 0.348765 0.130985 0.378064 0.138 Uiso 1 1 calc R U . . .
C25 C 0.2418(14) 0.0895(15) 0.4205(10) 0.116(4) Uani 1 1 d D U . . .
H25A H 0.281022 0.079024 0.439516 0.139 Uiso 1 1 calc R U . . .
H25B H 0.239426 0.054976 0.395856 0.139 Uiso 1 1 calc R U . . .
C35 C 0.6856(10) 0.7117(10) 0.4102(7) 0.090(3) Uani 1 1 d D U . . .
H35A H 0.659635 0.738235 0.388265 0.135 Uiso 0.455(14) 1 d R U P A 1
H35B H 0.726035 0.736385 0.418125 0.135 Uiso 0.455(14) 1 d R U P A 1
H35C H 0.659535 0.703965 0.438155 0.135 Uiso 0.455(14) 1 d R U P A 1
H35D H 0.696425 0.723965 0.442025 0.135 Uiso 0.545(14) 1 d R U P A 2
H35E H 0.670105 0.664785 0.409285 0.135 Uiso 0.545(14) 1 d R U P A 2
H35F H 0.650875 0.741655 0.398645 0.135 Uiso 0.545(14) 1 d R U P A 2
C26 C 0.1788(14) 0.0822(16) 0.4514(10) 0.126(6) Uani 1 1 d D U . . .
H26A H 0.147578 0.051069 0.436777 0.188 Uiso 1 1 calc R U . . .
H26B H 0.157903 0.126540 0.455210 0.188 Uiso 1 1 calc R U . . .
H26C H 0.191554 0.064482 0.481621 0.188 Uiso 1 1 calc R U . . .
N10 N 0.5803(15) 0.604(2) 0.5536(9) 0.185(17) Uani 1 1 d . . . . .
C42 C 0.8396(10) 0.5917(10) 0.2910(7) 0.089(3) Uani 1 1 d D U . . .
H42D H 0.861112 0.603067 0.261752 0.134 Uiso 0.545(14) 1 d R U P A 2
H42E H 0.797682 0.568617 0.284792 0.134 Uiso 0.545(14) 1 d R U P A 2
H42F H 0.868482 0.561987 0.308892 0.134 Uiso 0.545(14) 1 d R U P A 2
H42A H 0.829792 0.618597 0.263462 0.134 Uiso 0.455(14) 1 d R U P A 1
H42B H 0.854002 0.546437 0.281722 0.134 Uiso 0.455(14) 1 d R U P A 1
H42C H 0.874782 0.613717 0.308612 0.134 Uiso 0.455(14) 1 d R U P A 1
C38 C 0.7792(12) 0.595(2) 0.3856(11) 0.085(3) Uani 0.545(14) 1 d D U P A 2
H38A H 0.784834 0.551996 0.368159 0.102 Uiso 0.545(14) 1 calc R U P A 2
H38B H 0.740821 0.588866 0.406318 0.102 Uiso 0.545(14) 1 calc R U P A 2
C41 C 0.8259(12) 0.6585(11) 0.3187(9) 0.087(3) Uani 0.545(14) 1 d D U P A 2
H41A H 0.819143 0.696144 0.296721 0.104 Uiso 0.545(14) 1 calc R U P A 2
H41B H 0.865171 0.669379 0.337622 0.104 Uiso 0.545(14) 1 calc R U P A 2
C34 C 0.702(2) 0.6417(13) 0.3873(14) 0.083(3) Uani 0.455(14) 1 d D U P A 1
H34A H 0.662573 0.624372 0.370741 0.100 Uiso 0.455(14) 1 calc R U P A 1
H34B H 0.714383 0.608344 0.411164 0.100 Uiso 0.455(14) 1 calc R U P A 1
C33 C 0.7466(13) 0.723(2) 0.3775(11) 0.087(3) Uani 0.545(14) 1 d D U P A 2
H33A H 0.785266 0.737611 0.395810 0.104 Uiso 0.545(14) 1 calc R U P A 2
H33B H 0.736253 0.758669 0.354858 0.104 Uiso 0.545(14) 1 calc R U P A 2
C37 C 0.826(3) 0.6677(15) 0.3828(12) 0.087(3) Uani 0.455(14) 1 d D U P A 1
H37A H 0.864430 0.677697 0.363136 0.104 Uiso 0.455(14) 1 calc R U P A 1
H37B H 0.816449 0.708360 0.401608 0.104 Uiso 0.455(14) 1 calc R U P A 1
C31 C 0.6861(10) 0.6972(11) 0.2880(7) 0.089(3) Uani 1 1 d D U . . .
H31D H 0.663210 0.678311 0.261248 0.134 Uiso 0.545(14) 1 d R U P A 2
H31E H 0.727620 0.718091 0.278138 0.134 Uiso 0.545(14) 1 d R U P A 2
H31F H 0.658020 0.731341 0.302668 0.134 Uiso 0.545(14) 1 d R U P A 2
H31A H 0.680800 0.731841 0.264248 0.134 Uiso 0.455(14) 1 d R U P A 1
H31B H 0.646430 0.695871 0.307348 0.134 Uiso 0.455(14) 1 d R U P A 1
H31C H 0.692560 0.653021 0.273448 0.134 Uiso 0.455(14) 1 d R U P A 1
C30 C 0.701(2) 0.6384(14) 0.3229(10) 0.083(3) Uani 0.545(14) 1 d D U P A 2
H30A H 0.663426 0.632827 0.344045 0.099 Uiso 0.545(14) 1 calc R U P A 2
H30B H 0.707096 0.595633 0.305684 0.099 Uiso 0.545(14) 1 calc R U P A 2
C40 C 0.7767(13) 0.5864(11) 0.3225(10) 0.083(2) Uani 0.455(14) 1 d D U P A 1
H40A H 0.737634 0.576819 0.303069 0.100 Uiso 0.455(14) 1 calc R U P A 1
H40B H 0.782356 0.548144 0.344071 0.100 Uiso 0.455(14) 1 calc R U P A 1
C32 C 0.7469(14) 0.716(3) 0.3191(12) 0.087(3) Uani 0.455(14) 1 d D U P A 1
H32A H 0.736177 0.755932 0.338399 0.104 Uiso 0.455(14) 1 calc R U P A 1
H32B H 0.785472 0.727657 0.299589 0.104 Uiso 0.455(14) 1 calc R U P A 1

loop_
_atom_site_aniso_label
_atom_site_aniso_U_11
_atom_site_aniso_U_22
_atom_site_aniso_U_33
_atom_site_aniso_U_23
_atom_site_aniso_U_13
_atom_site_aniso_U_12
W1 0.0256(3) 0.0235(3) 0.0353(3) 0.0005(3) -0.0001(2) -0.0003(2)
Fe2 0.0380(12) 0.0248(10) 0.0427(13) 0.0003(9) -0.0009(10) -0.0031(9)
Fe3 0.0298(11) 0.0363(11) 0.0384(12) 0.0008(10) 0.0004(9) 0.0004(9)
Fe1 0.0371(12) 0.0278(10) 0.0387(12) 0.0006(9) -0.0023(10) 0.0043(9)
S2 0.044(2) 0.0319(19) 0.041(2) -0.0003(16) -0.0017(18) 0.0098(17)
S1 0.0257(16) 0.0382(19) 0.046(2) -0.0009(18) -0.0029(17) 0.0004(15)
S3 0.047(2) 0.0340(19) 0.037(2) 0.0030(16) 0.0012(18) -0.0124(17)
Cl3 0.043(2) 0.111(4) 0.052(3) 0.002(3) 0.016(2) 0.003(3)
Cl1 0.103(4) 0.039(2) 0.066(3) 0.005(2) -0.011(3) 0.025(2)
Si1 0.044(2) 0.042(2) 0.037(2) 0.003(2) -0.0057(19) 0.001(2)
Cl2 0.136(5) 0.060(3) 0.068(3) 0.006(3) -0.030(3) -0.054(3)
N1 0.045(7) 0.031(6) 0.017(5) -0.013(5) -0.009(5) 0.001(6)
N3 0.029(7) 0.018(6) 0.075(10) 0.008(6) -0.015(7) -0.005(5)
N2 0.047(8) 0.021(6) 0.046(8) -0.004(5) 0.004(6) 0.002(5)
N5 0.020(6) 0.048(7) 0.040(7) 0.006(6) -0.001(5) 0.008(6)
N4 0.037(7) 0.031(6) 0.028(7) 0.008(5) -0.013(5) 0.000(5)
N7 0.047(8) 0.027(6) 0.037(7) -0.007(5) -0.012(6) 0.002(6)
N6 0.033(7) 0.043(7) 0.039(7) -0.003(6) 0.001(6) 0.002(6)
C14 0.058(7) 0.032(5) 0.051(6) 0.013(5) 0.013(6) -0.003(5)
C15 0.078(9) 0.048(8) 0.050(8) 0.018(7) 0.005(8) -0.016(7)
C13 0.058(7) 0.029(5) 0.046(6) 0.008(5) 0.006(6) -0.010(5)
N9 0.091(14) 0.066(11) 0.072(11) -0.005(9) -0.006(10) -0.044(10)
N8 0.089(12) 0.047(8) 0.063(10) -0.006(8) 0.005(9) 0.021(8)
C3 0.073(6) 0.072(6) 0.055(6) -0.004(5) -0.002(5) 0.004(5)
C2 0.070(6) 0.062(6) 0.050(6) -0.002(5) -0.005(6) 0.005(6)
C12 0.053(7) 0.028(5) 0.046(6) 0.012(5) 0.008(6) -0.007(5)
C6 0.044(8) 0.092(10) 0.059(9) -0.003(8) -0.002(7) 0.005(8)
B1 0.033(8) 0.034(8) 0.046(10) 0.013(9) -0.001(7) 0.001(8)
C4 0.073(6) 0.064(6) 0.050(6) -0.003(5) -0.006(6) 0.007(6)
C7 0.056(6) 0.090(7) 0.065(6) 0.004(6) -0.008(5) -0.005(6)
C1 0.083(9) 0.042(7) 0.047(8) 0.006(7) -0.006(7) 0.034(7)
C19 0.069(10) 0.080(11) 0.058(9) 0.009(9) -0.013(9) 0.003(10)
C16 0.080(11) 0.067(10) 0.043(9) 0.008(8) 0.003(8) -0.009(9)
C11 0.072(9) 0.040(7) 0.054(8) -0.002(7) -0.001(8) -0.009(7)
C8 0.058(6) 0.094(7) 0.065(6) 0.002(6) -0.012(5) -0.004(6)
C9 0.064(6) 0.093(6) 0.069(6) 0.003(6) -0.011(5) -0.004(6)
C5 0.085(9) 0.076(9) 0.047(8) -0.004(8) -0.004(8) 0.007(8)
C17 0.089(11) 0.075(10) 0.041(9) -0.006(8) -0.009(9) -0.008(10)
C29 0.136(13) 0.121(12) 0.101(12) -0.003(10) 0.000(11) 0.007(11)
C10 0.063(8) 0.107(9) 0.065(8) 0.004(9) -0.014(8) 0.001(9)
C27 0.129(10) 0.106(9) 0.107(10) 0.002(8) 0.006(8) 0.018(9)
C28 0.130(10) 0.109(9) 0.106(10) 0.000(8) 0.007(8) 0.017(9)
C39 0.088(6) 0.100(6) 0.078(5) 0.001(5) -0.005(5) -0.003(5)
C44 0.056(11) 0.125(17) 0.098(15) -0.035(16) 0.025(12) 0.007(12)
C20 0.132(12) 0.124(11) 0.103(11) -0.004(10) 0.014(10) 0.012(11)
C24 0.135(12) 0.112(11) 0.110(11) 0.009(10) 0.003(10) 0.015(11)
C43 0.052(11) 0.131(18) 0.104(16) -0.061(16) 0.009(12) 0.009(12)
C21 0.128(10) 0.110(9) 0.106(10) -0.005(8) 0.008(8) 0.020(9)
C25 0.132(10) 0.106(9) 0.110(10) 0.005(8) 0.002(8) 0.016(9)
C35 0.091(6) 0.101(6) 0.079(5) 0.001(5) -0.004(5) -0.001(5)
C26 0.144(13) 0.117(11) 0.116(12) 0.014(11) 0.000(11) 0.007(11)
N10 0.13(2) 0.35(5) 0.072(16) -0.05(3) 0.002(17) 0.06(3)
C42 0.088(6) 0.101(6) 0.079(5) 0.001(5) -0.004(5) -0.003(5)
C38 0.083(5) 0.097(5) 0.075(5) 0.002(5) -0.005(5) -0.003(5)
C41 0.085(5) 0.098(6) 0.076(5) 0.002(5) -0.005(5) -0.004(5)
C34 0.084(5) 0.093(5) 0.072(5) 0.001(5) -0.005(5) -0.002(5)
C33 0.087(5) 0.098(6) 0.077(5) 0.002(5) -0.006(5) -0.004(5)
C37 0.086(5) 0.097(6) 0.076(5) 0.001(5) -0.006(5) -0.004(5)
C31 0.089(6) 0.101(6) 0.078(5) 0.002(5) -0.006(5) -0.003(5)
C30 0.083(5) 0.093(5) 0.073(5) 0.001(5) -0.006(5) -0.002(5)
C40 0.080(5) 0.097(5) 0.074(5) 0.002(5) -0.006(4) -0.004(5)
C32 0.086(5) 0.097(6) 0.076(5) 0.002(5) -0.005(5) -0.004(5)

loop_
_atom_type_symbol
_atom_type_description
_atom_type_scat_dispersion_real
_atom_type_scat_dispersion_imag
_atom_type_scat_source
C C 0.0033 0.0016 'International Tables Vol C Tables 4.2.6.8 and 6.1.1.4'
H H 0.0000 0.0000 'International Tables Vol C Tables 4.2.6.8 and 6.1.1.4'
B B 0.0013 0.0007 'International Tables Vol C Tables 4.2.6.8 and 6.1.1.4'
Cl Cl 0.1484 0.1585 'International Tables Vol C Tables 4.2.6.8 and 6.1.1.4'
Fe Fe 0.3463 0.8444 'International Tables Vol C Tables 4.2.6.8 and 6.1.1.4'
N N 0.0061 0.0033 'International Tables Vol C Tables 4.2.6.8 and 6.1.1.4'
S S 0.1246 0.1234 'International Tables Vol C Tables 4.2.6.8 and 6.1.1.4'
Si Si 0.0817 0.0704 'International Tables Vol C Tables 4.2.6.8 and 6.1.1.4'
W W -0.8490 6.8722 'International Tables Vol C Tables 4.2.6.8 and 6.1.1.4'

loop_
_geom_angle_atom_site_label_1
_geom_angle_atom_site_label_2
_geom_angle_atom_site_label_3
_geom_angle
_geom_angle_site_symmetry_1
_geom_angle_site_symmetry_3
_geom_angle_publ_flag
Fe2 W1 Fe1 56.24(7) . . ?
Fe3 W1 Fe2 55.80(8) . . ?
Fe3 W1 Fe1 55.57(7) . . ?
S2 W1 Fe2 52.71(11) . . ?
S2 W1 Fe3 52.67(11) . . ?
S2 W1 Fe1 97.34(12) . . ?
S1 W1 Fe2 52.02(10) . . ?
S1 W1 Fe3 96.02(11) . . ?
S1 W1 Fe1 52.02(10) . . ?
S1 W1 S2 102.52(14) . . ?
S3 W1 Fe2 97.74(12) . . ?
S3 W1 Fe3 52.88(11) . . ?
S3 W1 Fe1 52.77(11) . . ?
S3 W1 S2 102.77(14) . . ?
S3 W1 S1 102.41(14) . . ?
N3 W1 Fe2 98.7(3) . . ?
N3 W1 Fe3 139.8(3) . . ?
N3 W1 Fe1 139.6(3) . . ?
N3 W1 S2 87.4(3) . . ?
N3 W1 S1 87.7(3) . . ?
N3 W1 S3 163.5(3) . . ?
N3 W1 N2 80.3(4) . . ?
N2 W1 Fe2 138.2(3) . . ?
N2 W1 Fe3 139.8(3) . . ?
N2 W1 Fe1 98.0(3) . . ?
N2 W1 S2 164.6(3) . . ?
N2 W1 S1 86.3(3) . . ?
N2 W1 S3 87.4(3) . . ?
N5 W1 Fe2 140.0(3) . . ?
N5 W1 Fe3 100.2(3) . . ?
N5 W1 Fe1 140.2(3) . . ?
N5 W1 S2 87.4(3) . . ?
N5 W1 S1 163.8(3) . . ?
N5 W1 S3 87.6(3) . . ?
N5 W1 N3 79.9(4) . . ?
N5 W1 N2 81.4(4) . . ?
Fe3 Fe2 W1 61.91(7) . . ?
Fe3 Fe2 Fe1 59.47(8) . . ?
Fe1 Fe2 W1 61.94(7) . . ?
S2 Fe2 W1 54.80(11) . . ?
S2 Fe2 Fe3 55.76(13) . . ?
S2 Fe2 Fe1 103.59(13) . . ?
S1 Fe2 W1 54.96(11) . . ?
S1 Fe2 Fe3 103.25(13) . . ?
S1 Fe2 Fe1 55.14(12) . . ?
S1 Fe2 S2 107.34(16) . . ?
Cl2 Fe2 W1 151.77(17) . . ?
Cl2 Fe2 Fe3 138.9(2) . . ?
Cl2 Fe2 Fe1 139.93(19) . . ?
Cl2 Fe2 S2 115.4(2) . . ?
Cl2 Fe2 S1 116.8(2) . . ?
N1 Fe2 W1 97.0(3) . . ?
N1 Fe2 Fe3 48.5(3) . . ?
N1 Fe2 Fe1 47.9(3) . . ?
N1 Fe2 S2 102.8(4) . . ?
N1 Fe2 S1 101.5(3) . . ?
N1 Fe2 Cl2 111.2(3) . . ?
Fe2 Fe3 W1 62.30(7) . . ?
Fe1 Fe3 W1 62.47(7) . . ?
Fe1 Fe3 Fe2 60.75(9) . . ?
S2 Fe3 W1 55.02(11) . . ?
S2 Fe3 Fe2 56.03(12) . . ?
S2 Fe3 Fe1 104.84(14) . . ?
S2 Fe3 S3 106.75(16) . . ?
S3 Fe3 W1 54.73(11) . . ?
S3 Fe3 Fe2 104.54(13) . . ?
S3 Fe3 Fe1 56.13(12) . . ?
Cl3 Fe3 W1 154.04(15) . . ?
Cl3 Fe3 Fe2 137.33(18) . . ?
Cl3 Fe3 Fe1 137.34(18) . . ?
Cl3 Fe3 S2 116.4(2) . . ?
Cl3 Fe3 S3 116.8(2) . . ?
N1 Fe3 W1 97.3(3) . . ?
N1 Fe3 Fe2 48.4(4) . . ?
N1 Fe3 Fe1 48.6(3) . . ?
N1 Fe3 S2 103.0(4) . . ?
N1 Fe3 S3 103.5(3) . . ?
N1 Fe3 Cl3 108.7(4) . . ?
Fe2 Fe1 W1 61.82(7) . . ?
Fe3 Fe1 W1 61.96(7) . . ?
Fe3 Fe1 Fe2 59.78(9) . . ?
S1 Fe1 W1 54.90(11) . . ?
S1 Fe1 Fe2 55.08(12) . . ?
S1 Fe1 Fe3 103.45(13) . . ?
S1 Fe1 S3 106.82(16) . . ?
S3 Fe1 W1 54.50(11) . . ?
S3 Fe1 Fe2 103.66(13) . . ?
S3 Fe1 Fe3 56.01(13) . . ?
Cl1 Fe1 W1 152.21(16) . . ?
Cl1 Fe1 Fe2 141.96(18) . . ?
Cl1 Fe1 Fe3 135.82(18) . . ?
Cl1 Fe1 S1 120.0(2) . . ?
Cl1 Fe1 S3 112.78(19) . . ?
N1 Fe1 W1 96.9(3) . . ?
N1 Fe1 Fe2 47.9(4) . . ?
N1 Fe1 Fe3 48.6(3) . . ?
N1 Fe1 S1 101.4(4) . . ?
N1 Fe1 S3 103.4(4) . . ?
N1 Fe1 Cl1 110.6(4) . . ?
Fe2 S2 W1 72.49(12) . . ?
Fe3 S2 W1 72.31(13) . . ?
Fe3 S2 Fe2 68.21(13) . . ?
Fe2 S1 W1 73.01(12) . . ?
Fe2 S1 Fe1 69.77(14) . . ?
Fe1 S1 W1 73.08(12) . . ?
Fe3 S3 W1 72.39(13) . . ?
Fe3 S3 Fe1 67.86(13) . . ?
Fe1 S3 W1 72.73(13) . . ?
N1 Si1 C19 111.5(8) . . ?
N1 Si1 C16 111.1(8) . . ?
N1 Si1 C17 111.2(7) . . ?
C19 Si1 C17 107.9(10) . . ?
C16 Si1 C19 108.7(9) . . ?
C16 Si1 C17 106.3(9) . . ?
Fe2 N1 Fe3 83.1(4) . . ?
Fe2 N1 Fe1 84.2(4) . . ?
Fe1 N1 Fe3 82.8(4) . . ?
Si1 N1 Fe2 126.6(6) . . ?
Si1 N1 Fe3 133.9(7) . . ?
Si1 N1 Fe1 128.9(7) . . ?
N4 N3 W1 120.9(8) . . ?
C12 N3 W1 131.3(9) . . ?
C12 N3 N4 107.9(11) . . ?
N7 N2 W1 119.8(8) . . ?
C2 N2 W1 133.9(8) . . ?
C2 N2 N7 106.2(10) . . ?
N6 N5 W1 120.0(8) . . ?
C7 N5 W1 131.8(8) . . ?
C7 N5 N6 108.2(9) . . ?
N3 N4 B1 121.3(12) . . ?
C14 N4 N3 112.5(10) . . ?
C14 N4 B1 126.1(11) . . ?
N2 N7 B1 119.6(12) . . ?
C4 N7 N2 110.9(10) . . ?
C4 N7 B1 129.1(12) . . ?
N5 N6 B1 122.3(12) . . ?
C9 N6 N5 111.4(10) . . ?
C9 N6 B1 126.3(11) . . ?
N4 C14 C15 126.8(8) . . ?
N4 C14 C13 107.4(5) . . ?
C13 C14 C15 125.8(7) . . ?
C14 C15 H15A 109.5 . . ?
C14 C15 H15B 109.5 . . ?
C14 C15 H15C 109.5 . . ?
H15A C15 H15B 109.5 . . ?
H15A C15 H15C 109.5 . . ?
H15B C15 H15C 109.5 . . ?
C14 C13 H13 129.1 . . ?
C12 C13 C14 101.9(2) . . ?
C12 C13 H13 129.1 . . ?
C38 N9 C41 106(2) . . ?
C38 N9 C33 111(2) . . ?
C41 N9 C33 113.2(14) . . ?
C37 N9 C34 104(2) . . ?
C37 N9 C32 111.1(15) . . ?
C30 N9 C38 111.8(15) . . ?
C30 N9 C41 111(2) . . ?
C30 N9 C33 104(2) . . ?
C40 N9 C34 110.5(13) . . ?
C40 N9 C37 109(2) . . ?
C40 N9 C32 113(2) . . ?
C32 N9 C34 108(2) . . ?
C27 N8 C28 104.0(16) . . ?
C27 N8 C21 111.4(19) . . ?
C27 N8 C25 115(2) . . ?
C21 N8 C28 109(2) . . ?
C25 N8 C28 109.6(18) . . ?
C25 N8 C21 107.9(17) . . ?
C2 C3 H3 130.0 . . ?
C2 C3 C4 100.1(2) . . ?
C4 C3 H3 130.0 . . ?
N2 C2 C3 112.4(6) . . ?
N2 C2 C1 126.5(7) . . ?
C3 C2 C1 121.1(4) . . ?
N3 C12 C13 110.4(7) . . ?
N3 C12 C11 128.2(7) . . ?
C13 C12 C11 121.5(4) . . ?
H6A C6 H6B 109.5 . . ?
H6A C6 H6C 109.5 . . ?
H6B C6 H6C 109.4 . . ?
C7 C6 H6A 108.3 . . ?
C7 C6 H6B 108.6 . . ?
C7 C6 H6C 111.6 . . ?
N4 B1 N7 109.9(12) . . ?
N4 B1 N6 109.3(13) . . ?
N4 B1 H1 109.6 . . ?
N7 B1 H1 109.6 . . ?
N6 B1 N7 109.0(12) . . ?
N6 B1 H1 109.6 . . ?
N7 C4 C3 110.3(6) . . ?
N7 C4 C5 125.4(10) . . ?
C3 C4 C5 124.2(8) . . ?
N5 C7 C6 128.8(6) . . ?
N5 C7 C8 110.9(6) . . ?
C8 C7 C6 120.3(4) . . ?
C2 C1 H1A 109.5 . . ?
C2 C1 H1B 109.5 . . ?
C2 C1 H1C 109.5 . . ?
H1A C1 H1B 109.5 . . ?
H1A C1 H1C 109.5 . . ?
H1B C1 H1C 109.5 . . ?
Si1 C19 H19A 109.5 . . ?
Si1 C19 H19B 109.5 . . ?
Si1 C19 H19C 109.5 . . ?
H19A C19 H19B 109.5 . . ?
H19A C19 H19C 109.5 . . ?
H19B C19 H19C 109.5 . . ?
Si1 C16 H16A 109.5 . . ?
Si1 C16 H16B 109.5 . . ?
Si1 C16 H16C 109.5 . . ?
H16A C16 H16B 109.5 . . ?
H16A C16 H16C 109.5 . . ?
H16B C16 H16C 109.5 . . ?
C12 C11 H11A 109.5 . . ?
C12 C11 H11B 109.5 . . ?
C12 C11 H11C 109.5 . . ?
H11A C11 H11B 109.5 . . ?
H11A C11 H11C 109.5 . . ?
H11B C11 H11C 109.5 . . ?
C7 C8 H8 129.9 . . ?
C7 C8 C9 100.1(2) . . ?
C9 C8 H8 129.9 . . ?
N6 C9 C8 109.3(6) . . ?
N6 C9 C10 126.2(8) . . ?
C8 C9 C10 124.5(5) . . ?
C4 C5 H5A 109.5 . . ?
C4 C5 H5B 109.5 . . ?
C4 C5 H5C 109.5 . . ?
H5A C5 H5B 109.5 . . ?
H5A C5 H5C 109.5 . . ?
H5B C5 H5C 109.5 . . ?
Si1 C17 H17A 109.5 . . ?
Si1 C17 H17B 109.5 . . ?
Si1 C17 H17C 109.5 . . ?
H17A C17 H17B 109.5 . . ?
H17A C17 H17C 109.5 . . ?
H17B C17 H17C 109.5 . . ?
H29A C29 H29B 109.5 . . ?
H29A C29 H29C 109.5 . . ?
H29B C29 H29C 109.5 . . ?
C28 C29 H29A 109.4 . . ?
C28 C29 H29B 109.4 . . ?
C28 C29 H29C 109.6 . . ?
C9 C10 H10A 109.5 . . ?
C9 C10 H10B 109.5 . . ?
C9 C10 H10C 109.5 . . ?
H10A C10 H10B 109.5 . . ?
H10A C10 H10C 109.5 . . ?
H10B C10 H10C 109.5 . . ?
N8 C27 H27A 109.3 . . ?
N8 C27 H27B 109.3 . . ?
N8 C27 C24 111(2) . . ?
H27A C27 H27B 108.0 . . ?
C24 C27 H27A 109.3 . . ?
C24 C27 H27B 109.3 . . ?
N8 C28 C29 114(2) . . ?
N8 C28 H28A 108.8 . . ?
N8 C28 H28B 108.8 . . ?
C29 C28 H28A 108.8 . . ?
C29 C28 H28B 108.8 . . ?
H28A C28 H28B 107.7 . . ?
H39D C39 H39E 109.5 . . ?
H39D C39 H39F 109.5 . . ?
H39E C39 H39F 109.5 . . ?
H39A C39 H39B 109.5 . . ?
H39A C39 H39C 109.4 . . ?
H39B C39 H39C 109.5 . . ?
C38 C39 H39D 111.5 . . ?
C38 C39 H39E 108.4 . . ?
C38 C39 H39F 108.6 . . ?
C37 C39 H39A 109.0 . . ?
C37 C39 H39B 109.0 . . ?
C37 C39 H39C 110.4 . . ?
H44A C44 H44B 109.5 . . ?
H44A C44 H44C 109.5 . . ?
H44B C44 H44C 109.5 . . ?
C43 C44 H44A 109.5 . . ?
C43 C44 H44B 109.5 . . ?
C43 C44 H44C 109.5 . . ?
H20A C20 H20B 109.5 . . ?
H20A C20 H20C 109.5 . . ?
H20B C20 H20C 109.5 . . ?
C21 C20 H20A 109.5 . . ?
C21 C20 H20B 109.5 . . ?
C21 C20 H20C 109.5 . . ?
C27 C24 H24A 109.5 . . ?
C27 C24 H24B 109.5 . . ?
C27 C24 H24C 109.5 . . ?
H24A C24 H24B 109.5 . . ?
H24A C24 H24C 109.5 . . ?
H24B C24 H24C 109.5 . . ?
N10 C43 C44 178(4) . . ?
N8 C21 C20 113(2) . . ?
N8 C21 H21A 108.9 . . ?
N8 C21 H21B 108.9 . . ?
C20 C21 H21A 108.9 . . ?
C20 C21 H21B 108.9 . . ?
H21A C21 H21B 107.8 . . ?
N8 C25 H25A 108.2 . . ?
N8 C25 H25B 108.2 . . ?
N8 C25 C26 117(2) . . ?
H25A C25 H25B 107.3 . . ?
C26 C25 H25A 108.2 . . ?
C26 C25 H25B 108.2 . . ?
H35A C35 H35B 109.4 . . ?
H35A C35 H35C 109.5 . . ?
H35B C35 H35C 109.5 . . ?
H35D C35 H35E 109.4 . . ?
H35D C35 H35F 109.5 . . ?
H35E C35 H35F 109.5 . . ?
C34 C35 H35A 108.0 . . ?
C34 C35 H35B 111.4 . . ?
C34 C35 H35C 109.1 . . ?
C33 C35 H35D 111.1 . . ?
C33 C35 H35E 111.6 . . ?
C33 C35 H35F 105.7 . . ?
C25 C26 H26A 109.5 . . ?
C25 C26 H26B 109.5 . . ?
C25 C26 H26C 109.5 . . ?
H26A C26 H26B 109.5 . . ?
H26A C26 H26C 109.5 . . ?
H26B C26 H26C 109.5 . . ?
H42D C42 H42E 109.5 . . ?
H42D C42 H42F 109.5 . . ?
H42E C42 H42F 109.5 . . ?
H42A C42 H42B 109.5 . . ?
H42A C42 H42C 109.5 . . ?
H42B C42 H42C 109.5 . . ?
C41 C42 H42D 109.2 . . ?
C41 C42 H42E 109.5 . . ?
C41 C42 H42F 109.7 . . ?
C40 C42 H42A 110.3 . . ?
C40 C42 H42B 109.9 . . ?
C40 C42 H42C 108.2 . . ?
N9 C38 C39 114(3) . . ?
N9 C38 H38A 108.8 . . ?
N9 C38 H38B 108.8 . . ?
C39 C38 H38A 108.8 . . ?
C39 C38 H38B 108.8 . . ?
H38A C38 H38B 107.6 . . ?
N9 C41 H41A 109.1 . . ?
N9 C41 H41B 109.1 . . ?
C42 C41 N9 112.7(15) . . ?
C42 C41 H41A 109.1 . . ?
C42 C41 H41B 109.1 . . ?
H41A C41 H41B 107.8 . . ?
N9 C34 H34A 110.1 . . ?
N9 C34 H34B 110.1 . . ?
C35 C34 N9 108(2) . . ?
C35 C34 H34A 110.1 . . ?
C35 C34 H34B 110.1 . . ?
H34A C34 H34B 108.4 . . ?
N9 C33 H33A 109.7 . . ?
N9 C33 H33B 109.7 . . ?
C35 C33 N9 110(2) . . ?
C35 C33 H33A 109.7 . . ?
C35 C33 H33B 109.7 . . ?
H33A C33 H33B 108.2 . . ?
N9 C37 H37A 109.1 . . ?
N9 C37 H37B 109.1 . . ?
C39 C37 N9 113(3) . . ?
C39 C37 H37A 109.1 . . ?
C39 C37 H37B 109.1 . . ?
H37A C37 H37B 107.8 . . ?
H31D C31 H31E 109.5 . . ?
H31D C31 H31F 109.5 . . ?
H31E C31 H31F 109.5 . . ?
H31A C31 H31B 109.4 . . ?
H31A C31 H31C 109.5 . . ?
H31B C31 H31C 109.5 . . ?
C30 C31 H31D 108.8 . . ?
C30 C31 H31E 109.4 . . ?
C30 C31 H31F 110.2 . . ?
C32 C31 H31A 108.8 . . ?
C32 C31 H31B 108.6 . . ?
C32 C31 H31C 110.9 . . ?
N9 C30 C31 112(2) . . ?
N9 C30 H30A 109.3 . . ?
N9 C30 H30B 109.3 . . ?
C31 C30 H30A 109.3 . . ?
C31 C30 H30B 109.3 . . ?
H30A C30 H30B 108.0 . . ?
N9 C40 C42 112.7(15) . . ?
N9 C40 H40A 109.1 . . ?
N9 C40 H40B 109.1 . . ?
C42 C40 H40A 109.1 . . ?
C42 C40 H40B 109.1 . . ?
H40A C40 H40B 107.8 . . ?
N9 C32 H32A 110.1 . . ?
N9 C32 H32B 110.1 . . ?
C31 C32 N9 108(3) . . ?
C31 C32 H32A 110.1 . . ?
C31 C32 H32B 110.1 . . ?
H32A C32 H32B 108.4 . . ?

loop_
_geom_bond_atom_site_label_1
_geom_bond_atom_site_label_2
_geom_bond_distance
_geom_bond_site_symmetry_2
_geom_bond_publ_flag
W1 Fe2 2.778(3) . ?
W1 Fe3 2.768(3) . ?
W1 Fe1 2.781(3) . ?
W1 S2 2.381(4) . ?
W1 S1 2.379(4) . ?
W1 S3 2.371(4) . ?
W1 N3 2.309(13) . ?
W1 N2 2.312(12) . ?
W1 N5 2.300(11) . ?
Fe2 Fe3 2.595(3) . ?
Fe2 Fe1 2.621(3) . ?
Fe2 S2 2.318(5) . ?
Fe2 S1 2.290(4) . ?
Fe2 Cl2 2.277(5) . ?
Fe2 N1 1.954(12) . ?
Fe3 Fe1 2.587(3) . ?
Fe3 S2 2.311(5) . ?
Fe3 S3 2.316(5) . ?
Fe3 Cl3 2.290(5) . ?
Fe3 N1 1.957(11) . ?
Fe1 S1 2.292(5) . ?
Fe1 S3 2.319(5) . ?
Fe1 Cl1 2.278(5) . ?
Fe1 N1 1.956(11) . ?
Si1 N1 1.734(11) . ?
Si1 C19 1.874(19) . ?
Si1 C16 1.866(18) . ?
Si1 C17 1.88(2) . ?
N3 N4 1.354(17) . ?
N3 C12 1.346(12) . ?
N2 N7 1.421(17) . ?
N2 C2 1.316(12) . ?
N5 N6 1.355(16) . ?
N5 C7 1.330(11) . ?
N4 C14 1.351(12) . ?
N4 B1 1.52(2) . ?
N7 B1 1.55(2) . ?
N7 C4 1.298(12) . ?
N6 B1 1.54(2) . ?
N6 C9 1.323(12) . ?
C14 C15 1.5100(11) . ?
C14 C13 1.4700(6) . ?
C15 H15A 0.9600 . ?
C15 H15B 0.9600 . ?
C15 H15C 0.9600 . ?
C13 H13 0.9300 . ?
C13 C12 1.4700(9) . ?
N9 C38 1.53(4) . ?
N9 C41 1.5400(13) . ?
N9 C34 1.62(5) . ?
N9 C33 1.59(4) . ?
N9 C37 1.55(4) . ?
N9 C30 1.50(4) . ?
N9 C40 1.5400(13) . ?
N9 C32 1.56(5) . ?
N8 C27 1.49(3) . ?
N8 C28 1.54(3) . ?
N8 C21 1.52(3) . ?
N8 C25 1.51(3) . ?
C3 H3 0.9300 . ?
C3 C2 1.4700(9) . ?
C3 C4 1.4700(7) . ?
C2 C1 1.5100(8) . ?
C12 C11 1.5100(8) . ?
C6 H6A 0.9602 . ?
C6 H6B 0.9602 . ?
C6 H6C 0.9601 . ?
C6 C7 1.5100(9) . ?
B1 H1 0.9800 . ?
C4 C5 1.5100(11) . ?
C7 C8 1.4700(8) . ?
C1 H1A 0.9600 . ?
C1 H1B 0.9600 . ?
C1 H1C 0.9600 . ?
C19 H19A 0.9600 . ?
C19 H19B 0.9600 . ?
C19 H19C 0.9600 . ?
C16 H16A 0.9600 . ?
C16 H16B 0.9600 . ?
C16 H16C 0.9600 . ?
C11 H11A 0.9600 . ?
C11 H11B 0.9600 . ?
C11 H11C 0.9600 . ?
C8 H8 0.9300 . ?
C8 C9 1.4700(8) . ?
C9 C10 1.5100(11) . ?
C5 H5A 0.9600 . ?
C5 H5B 0.9600 . ?
C5 H5C 0.9600 . ?
C17 H17A 0.9600 . ?
C17 H17B 0.9600 . ?
C17 H17C 0.9600 . ?
C29 H29A 0.9601 . ?
C29 H29B 0.9599 . ?
C29 H29C 0.9600 . ?
C29 C28 1.545(18) . ?
C10 H10A 0.9600 . ?
C10 H10B 0.9600 . ?
C10 H10C 0.9600 . ?
C27 H27A 0.9700 . ?
C27 H27B 0.9700 . ?
C27 C24 1.545(18) . ?
C28 H28A 0.9700 . ?
C28 H28B 0.9700 . ?
C39 H39D 0.9599 . ?
C39 H39E 0.9601 . ?
C39 H39F 0.9601 . ?
C39 H39A 0.9601 . ?
C39 H39B 0.9597 . ?
C39 H39C 0.9602 . ?
C39 C38 1.5400(13) . ?
C39 C37 1.5400(13) . ?
C44 H44A 0.9600 . ?
C44 H44B 0.9600 . ?
C44 H44C 0.9600 . ?
C44 C43 1.463(18) . ?
C20 H20A 0.9600 . ?
C20 H20B 0.9600 . ?
C20 H20C 0.9600 . ?
C20 C21 1.550(18) . ?
C24 H24A 0.9600 . ?
C24 H24B 0.9600 . ?
C24 H24C 0.9600 . ?
C43 N10 1.12(3) . ?
C21 H21A 0.9700 . ?
C21 H21B 0.9700 . ?
C25 H25A 0.9700 . ?
C25 H25B 0.9700 . ?
C25 C26 1.535(18) . ?
C35 H35A 0.9603 . ?
C35 H35B 0.9597 . ?
C35 H35C 0.9602 . ?
C35 H35D 0.9600 . ?
C35 H35E 0.9601 . ?
C35 H35F 0.9601 . ?
C35 C34 1.5401(14) . ?
C35 C33 1.5401(13) . ?
C26 H26A 0.9600 . ?
C26 H26B 0.9600 . ?
C26 H26C 0.9600 . ?
C42 H42D 0.9599 . ?
C42 H42E 0.9601 . ?
C42 H42F 0.9598 . ?
C42 H42A 0.9600 . ?
C42 H42B 0.9599 . ?
C42 H42C 0.9598 . ?
C42 C41 1.5400(13) . ?
C42 C40 1.5400(13) . ?
C38 H38A 0.9700 . ?
C38 H38B 0.9700 . ?
C41 H41A 0.9700 . ?
C41 H41B 0.9700 . ?
C34 H34A 0.9700 . ?
C34 H34B 0.9700 . ?
C33 H33A 0.9700 . ?
C33 H33B 0.9700 . ?
C37 H37A 0.9700 . ?
C37 H37B 0.9700 . ?
C31 H31D 0.9599 . ?
C31 H31E 0.9598 . ?
C31 H31F 0.9601 . ?
C31 H31A 0.9598 . ?
C31 H31B 0.9599 . ?
C31 H31C 0.9601 . ?
C31 C30 1.5401(13) . ?
C31 C32 1.5401(13) . ?
C30 H30A 0.9700 . ?
C30 H30B 0.9700 . ?
C40 H40A 0.9700 . ?
C40 H40B 0.9700 . ?
C32 H32A 0.9700 . ?
C32 H32B 0.9700 . ?

loop_
_geom_torsion_atom_site_label_1
_geom_torsion_atom_site_label_2
_geom_torsion_atom_site_label_3
_geom_torsion_atom_site_label_4
_geom_torsion
_geom_torsion_site_symmetry_1
_geom_torsion_site_symmetry_2
_geom_torsion_site_symmetry_3
_geom_torsion_site_symmetry_4
_geom_torsion_publ_flag
W1 N3 N4 C14 177.0(7) . . . . ?
W1 N3 N4 B1 1.3(17) . . . . ?
W1 N3 C12 C13 -176.2(7) . . . . ?
W1 N3 C12 C11 4.1(16) . . . . ?
W1 N2 N7 B1 -0.3(16) . . . . ?
W1 N2 N7 C4 -173.9(7) . . . . ?
W1 N2 C2 C3 173.9(8) . . . . ?
W1 N2 C2 C1 -6.0(17) . . . . ?
W1 N5 N6 B1 3.0(18) . . . . ?
W1 N5 N6 C9 -179.1(12) . . . . ?
W1 N5 C7 C6 0(3) . . . . ?
W1 N5 C7 C8 179.6(12) . . . . ?
N3 N4 C14 C15 -178.8(11) . . . . ?
N3 N4 C14 C13 0.3(12) . . . . ?
N3 N4 B1 N7 60.1(17) . . . . ?
N3 N4 B1 N6 -59.4(17) . . . . ?
N2 N7 B1 N4 -59.9(17) . . . . ?
N2 N7 B1 N6 59.8(17) . . . . ?
N2 N7 C4 C3 -2.3(12) . . . . ?
N2 N7 C4 C5 178.3(12) . . . . ?
N5 N6 B1 N4 57.2(18) . . . . ?
N5 N6 B1 N7 -62.9(18) . . . . ?
N5 N6 C9 C8 -1(2) . . . . ?
N5 N6 C9 C10 178.6(18) . . . . ?
N5 C7 C8 C9 -1(2) . . . . ?
N4 N3 C12 C13 2.0(12) . . . . ?
N4 N3 C12 C11 -177.8(9) . . . . ?
N4 C14 C13 C12 0.9(8) . . . . ?
N7 N2 C2 C3 -2.3(13) . . . . ?
N7 N2 C2 C1 177.9(9) . . . . ?
N6 N5 C7 C6 -179.4(19) . . . . ?
N6 N5 C7 C8 0(2) . . . . ?
C14 N4 B1 N7 -115.0(14) . . . . ?
C14 N4 B1 N6 125.5(13) . . . . ?
C14 C13 C12 N3 -1.8(9) . . . . ?
C14 C13 C12 C11 178.0(6) . . . . ?
C15 C14 C13 C12 180.0(10) . . . . ?
C2 N2 N7 B1 176.5(11) . . . . ?
C2 N2 N7 C4 2.9(14) . . . . ?
C2 C3 C4 N7 0.9(9) . . . . ?
C2 C3 C4 C5 -179.7(11) . . . . ?
C12 N3 N4 C14 -1.4(14) . . . . ?
C12 N3 N4 B1 -177.1(11) . . . . ?
C6 C7 C8 C9 179.0(18) . . . . ?
B1 N4 C14 C15 -3.3(18) . . . . ?
B1 N4 C14 C13 175.7(11) . . . . ?
B1 N7 C4 C3 -175.2(12) . . . . ?
B1 N7 C4 C5 5(2) . . . . ?
B1 N6 C9 C8 176.9(15) . . . . ?
B1 N6 C9 C10 -4(3) . . . . ?
C4 N7 B1 N4 112.4(15) . . . . ?
C4 N7 B1 N6 -127.9(14) . . . . ?
C4 C3 C2 N2 1.0(9) . . . . ?
C4 C3 C2 C1 -179.2(7) . . . . ?
C7 N5 N6 B1 -177.4(15) . . . . ?
C7 N5 N6 C9 0(2) . . . . ?
C7 C8 C9 N6 1(2) . . . . ?
C7 C8 C9 C10 -179(2) . . . . ?
C19 Si1 N1 Fe2 57.9(11) . . . . ?
C19 Si1 N1 Fe3 178.4(10) . . . . ?
C19 Si1 N1 Fe1 -58.0(12) . . . . ?
C16 Si1 N1 Fe2 179.3(9) . . . . ?
C16 Si1 N1 Fe3 -60.2(12) . . . . ?
C16 Si1 N1 Fe1 63.4(11) . . . . ?
C9 N6 B1 N4 -120.3(18) . . . . ?
C9 N6 B1 N7 119.6(18) . . . . ?
C17 Si1 N1 Fe2 -62.6(11) . . . . ?
C17 Si1 N1 Fe3 58.0(12) . . . . ?
C17 Si1 N1 Fe1 -178.5(9) . . . . ?
C27 N8 C28 C29 -174(2) . . . . ?
C27 N8 C21 C20 60(3) . . . . ?
C27 N8 C25 C26 -46(3) . . . . ?
C28 N8 C27 C24 -178(2) . . . . ?
C28 N8 C21 C20 -54(3) . . . . ?
C28 N8 C25 C26 71(3) . . . . ?
C21 N8 C27 C24 65(3) . . . . ?
C21 N8 C28 C29 -55(3) . . . . ?
C21 N8 C25 C26 -171(2) . . . . ?
C25 N8 C27 C24 -58(3) . . . . ?
C25 N8 C28 C29 63(3) . . . . ?
C25 N8 C21 C20 -173(2) . . . . ?
C38 N9 C41 C42 61(3) . . . . ?
C38 N9 C33 C35 -58(3) . . . . ?
C38 N9 C30 C31 180(2) . . . . ?
C41 N9 C38 C39 59(3) . . . . ?
C41 N9 C33 C35 -178(2) . . . . ?
C41 N9 C30 C31 -62(3) . . . . ?
C34 N9 C37 C39 62(3) . . . . ?
C34 N9 C40 C42 -174(3) . . . . ?
C34 N9 C32 C31 -67(3) . . . . ?
C33 N9 C38 C39 -64(3) . . . . ?
C33 N9 C41 C42 -177(2) . . . . ?
C33 N9 C30 C31 60(3) . . . . ?
C37 N9 C34 C35 69(3) . . . . ?
C37 N9 C40 C42 -60(3) . . . . ?
C37 N9 C32 C31 179(3) . . . . ?
C30 N9 C38 C39 -180(3) . . . . ?
C30 N9 C41 C42 -61(3) . . . . ?
C30 N9 C33 C35 62(3) . . . . ?
C40 N9 C34 C35 -173(3) . . . . ?
C40 N9 C37 C39 -56(3) . . . . ?
C40 N9 C32 C31 56(3) . . . . ?
C32 N9 C34 C35 -49(3) . . . . ?
C32 N9 C37 C39 179(3) . . . . ?
C32 N9 C40 C42 64(3) . . . . ?

loop_
_smtbx_masks_void_nr
_smtbx_masks_void_average_x
_smtbx_masks_void_average_y
_smtbx_masks_void_average_z
_smtbx_masks_void_volume
_smtbx_masks_void_count_electrons
_smtbx_masks_void_content
1 -0.006 0.235 -0.011 79.4 15.3 ?
2 -0.006 0.265 0.489 79.4 18.2 ?
3 0.006 0.735 0.511 79.4 13.8 ?
4 0.006 0.765 0.011 79.4 16.7 ?
5 0.245 0.614 0.001 49.7 24.4 ?
6 0.245 0.886 0.501 49.7 25.1 ?
7 0.255 0.114 0.001 49.7 24.3 ?
8 0.255 0.386 0.501 49.7 23.6 ?
9 0.494 0.265 0.011 79.4 15.4 ?
10 0.494 0.235 0.511 79.4 18.3 ?
11 0.506 0.765 0.489 79.4 13.7 ?
12 0.506 0.735 0.989 79.4 16.6 ?
13 0.745 0.614 0.499 49.7 25.1 ?
14 0.745 0.886 0.999 49.7 24.4 ?
15 0.755 0.114 0.499 49.7 23.6 ?
16 0.755 0.386 0.999 49.7 24.3 ?
